data_2229172
loop_
_publ_author_name
'Schatte, Gabriele'
'Shen, Jianheng'
'Reaney, Martin'
'Sammynaiken, Ramaswami'

_publ_section_title
;
 Poly[\m-(1,3-dihydroxypropan-2-olato)-potassium]
;
_journal_coeditor_code OM2384
_journal_issue 2
_journal_name_full 'Acta Crystallographica Section E'
_journal_page_first m141
_journal_page_last m142
_journal_paper_doi 10.1107/S160053681005316X
_journal_volume 67
_journal_year 2011
_chemical_formula_iupac '[K (C3 H7 O3)]'
_chemical_formula_moiety 'C3 H7 K O3'
_chemical_formula_sum 'C3 H7 K O3'
_chemical_formula_weight 130.19
_chemical_name_systematic
;
Poly[\m-(1,3-dihydroxypropan-2-olato)-potassium]
;
_space_group_IT_number 12
_symmetry_cell_setting monoclinic
_symmetry_space_group_name_Hall '-C 2y'
_symmetry_space_group_name_H-M 'C 1 2/m 1'
_atom_sites_solution_hydrogens geom
_atom_sites_solution_primary direct
_atom_sites_solution_secondary difmap
_cell_angle_alpha 90.00
_cell_angle_beta 93.422(2)
_cell_angle_gamma 90.00
_cell_formula_units_Z 4
_cell_length_a 7.5514(4)
_cell_length_b 7.2632(4)
_cell_length_c 9.0675(5)
_cell_measurement_reflns_used 1381
_cell_measurement_temperature 173(2)
_cell_measurement_theta_max 64.25
_cell_measurement_theta_min 4.89
_cell_volume 496.44(5)
_computing_cell_refinement
;
<i>SAINT</i> (Bruker, 2008)
;
_computing_data_collection
;
<i>APEX2</i> (Bruker, 2009)
;
_computing_data_reduction
;
<i>SAINT</i> (Bruker, 2008)
;
_computing_molecular_graphics
;
<i>CAMERON</i> (Watkin <i>et al.</i>, 1993) and
<i>XP</i> in SHELXTL-NT (Sheldrick, 2008)
;
_computing_publication_material '<i>publCIF</i> (Westrip, 2010)'
_computing_structure_refinement 'SHELXL97 (Sheldrick, 2008)'
_computing_structure_solution
;
<i>SIR2002</i> (Burla <i>et al.</i>, 2003)
;
_diffrn_ambient_temperature 173(2)
_diffrn_detector_area_resol_mean 9
_diffrn_measured_fraction_theta_full 0.948
_diffrn_measured_fraction_theta_max 0.948
_diffrn_measurement_device '62mm 4K CCD camera on D85 goniostat'
_diffrn_measurement_device_type 'Bruker Proteum R SMART 6000 three-circle'
_diffrn_measurement_method '\f and \w scans'
_diffrn_radiation_monochromator 'Montel200 multilayer graded optics'
_diffrn_radiation_source 'fine-focus rotating anode'
_diffrn_radiation_type CuK\a
_diffrn_radiation_wavelength 1.54184
_diffrn_reflns_av_R_equivalents 0.0339
_diffrn_reflns_av_sigmaI/netI 0.0378
_diffrn_reflns_limit_h_max 6
_diffrn_reflns_limit_h_min -8
_diffrn_reflns_limit_k_max 8
_diffrn_reflns_limit_k_min -8
_diffrn_reflns_limit_l_max 10
_diffrn_reflns_limit_l_min -10
_diffrn_reflns_number 1526
_diffrn_reflns_theta_full 64.95
_diffrn_reflns_theta_max 64.95
_diffrn_reflns_theta_min 4.89
_exptl_absorpt_coefficient_mu 8.530
_exptl_absorpt_correction_T_max 0.5486
_exptl_absorpt_correction_T_min 0.4538
_exptl_absorpt_correction_type multi-scan
_exptl_absorpt_process_details
;
(SADABS; Bruker, 2008)
;
_exptl_crystal_colour colourless
_exptl_crystal_density_diffrn 1.742
_exptl_crystal_density_method 'not measured'
_exptl_crystal_description plate
_exptl_crystal_F_000 272
_exptl_crystal_size_max 0.11
_exptl_crystal_size_mid 0.08
_exptl_crystal_size_min 0.08
_refine_diff_density_max 0.377
_refine_diff_density_min -0.606
_refine_ls_extinction_method none
_refine_ls_goodness_of_fit_ref 1.174
_refine_ls_hydrogen_treatment mixed
_refine_ls_matrix_type full
_refine_ls_number_parameters 41
_refine_ls_number_reflns 436
_refine_ls_number_restraints 0
_refine_ls_restrained_S_all 1.174
_refine_ls_R_factor_all 0.0428
_refine_ls_R_factor_gt 0.0427
_refine_ls_shift/su_max 0.000
_refine_ls_shift/su_mean 0.000
_refine_ls_structure_factor_coef Fsqd
_refine_ls_weighting_details 'calc w=1/[\s^2^(Fo^2^)+(0.0682P)^2^+0.2643P] where P=(Fo^2^+2Fc^2^)/3'
_refine_ls_weighting_scheme calc
_refine_ls_wR_factor_gt 0.1029
_refine_ls_wR_factor_ref 0.1030
_reflns_number_gt 433
_reflns_number_total 436
_reflns_threshold_expression I>2sigma(I)
_cod_data_source_file om2384.cif
_cod_data_source_block I
_cod_original_sg_symbol_H-M 'C 2/m'
_cod_database_code 2229172
_cod_database_fobs_code 2229172

loop_
_symmetry_equiv_pos_as_xyz
'x, y, z'
'-x, y, -z'
'x+1/2, y+1/2, z'
'-x+1/2, y+1/2, -z'
'-x, -y, -z'
'x, -y, z'
'-x+1/2, -y+1/2, -z'
'x+1/2, -y+1/2, z'

loop_
_atom_site_type_symbol
_atom_site_label
_atom_site_fract_x
_atom_site_fract_y
_atom_site_fract_z
_atom_site_U_iso_or_equiv
_atom_site_adp_type
_atom_site_calc_flag
_atom_site_refinement_flags
_atom_site_occupancy
_atom_site_disorder_assembly
_atom_site_disorder_group
K K1 0.20681(7) 0.5000 -0.05926(6) 0.0275(4) Uani d S 1 . .
O O1 0.08625(19) 0.2924(2) 0.17095(15) 0.0281(5) Uani d . 1 . .
H H1 0.025(4) 0.196(5) 0.182(3) 0.051(9) Uiso d . 1 . .
O O2 0.4099(3) 0.5000 0.1948(2) 0.0256(6) Uani d S 1 . .
C C1 0.1812(3) 0.3246(3) 0.3086(2) 0.0289(6) Uani d . 1 . .
H H1A 0.2604 0.2186 0.3318 0.035 Uiso calc R 1 . .
H H1B 0.0958 0.3329 0.3871 0.035 Uiso calc R 1 . .
C C2 0.2919(4) 0.5000 0.3097(3) 0.0265(7) Uani d S 1 . .
H H2 0.3665 0.5000 0.4046 0.032 Uiso calc SR 1 . .

loop_
_atom_site_aniso_label
_atom_site_aniso_U_11
_atom_site_aniso_U_22
_atom_site_aniso_U_33
_atom_site_aniso_U_12
_atom_site_aniso_U_13
_atom_site_aniso_U_23
K1 0.0261(5) 0.0302(5) 0.0258(5) 0.000 -0.0015(3) 0.000
O1 0.0288(8) 0.0286(9) 0.0264(9) -0.0043(6) -0.0036(6) 0.0016(6)
O2 0.0232(11) 0.0250(11) 0.0286(11) 0.000 0.0012(9) 0.000
C1 0.0284(11) 0.0332(12) 0.0249(10) 0.0003(9) -0.0008(8) 0.0027(8)
C2 0.0257(15) 0.0324(15) 0.0209(14) 0.000 -0.0018(11) 0.000

loop_
_atom_type_symbol
_atom_type_description
_atom_type_scat_dispersion_real
_atom_type_scat_dispersion_imag
_atom_type_scat_source
C C 0.0181 0.0091 'International Tables Vol C Tables 4.2.6.8 and 6.1.1.4'
H H 0.0000 0.0000 'International Tables Vol C Tables 4.2.6.8 and 6.1.1.4'
K K 0.3868 1.0657 'International Tables Vol C Tables 4.2.6.8 and 6.1.1.4'
O O 0.0492 0.0322 'International Tables Vol C Tables 4.2.6.8 and 6.1.1.4'

loop_
_geom_angle_atom_site_label_1
_geom_angle_atom_site_label_2
_geom_angle_atom_site_label_3
_geom_angle_site_symmetry_1
_geom_angle_site_symmetry_3
_geom_angle
_geom_angle_publ_flag
O2 K1 O1 . 6_565 63.34(5) ?
O2 K1 O1 . . 63.34(5) ?
O1 K1 O1 6_565 . 65.90(6) ?
O2 K1 O1 . 2 134.71(5) ?
O1 K1 O1 6_565 2 106.01(4) ?
O1 K1 O1 . 2 72.13(5) ?
O2 K1 O1 . 5_565 134.71(5) ?
O1 K1 O1 6_565 5_565 72.13(5) ?
O1 K1 O1 . 5_565 106.01(4) ?
O1 K1 O1 2 5_565 64.76(7) ?
O2 K1 O1 . 4 90.44(4) ?
O1 K1 O1 6_565 4 94.23(4) ?
O1 K1 O1 . 4 151.90(3) ?
O1 K1 O1 2 4 134.84(5) ?
O1 K1 O1 5_565 4 84.79(2) ?
O2 K1 O1 . 7 90.44(4) ?
O1 K1 O1 6_565 7 151.90(3) ?
O1 K1 O1 . 7 94.23(4) ?
O1 K1 O1 2 7 84.79(2) ?
O1 K1 O1 5_565 7 134.84(5) ?
O1 K1 O1 4 7 95.99(6) ?
O2 K1 O2 . 2_655 81.20(6) ?
O1 K1 O2 6_565 2_655 129.21(4) ?
O1 K1 O2 . 2_655 129.21(4) ?
O1 K1 O2 2 2_655 124.70(4) ?
O1 K1 O2 5_565 2_655 124.70(4) ?
O1 K1 O2 4 2_655 48.69(3) ?
O1 K1 O2 7 2_655 48.69(3) ?
C1 O1 K1 . . 113.60(12) ?
C1 O1 K1 . 5_565 124.89(12) ?
K1 O1 K1 . 5_565 73.99(4) ?
C1 O1 K1 . 7 100.13(11) ?
K1 O1 K1 . 7 85.77(4) ?
K1 O1 K1 5_565 7 134.84(5) ?
C2 O2 K1 . . 106.22(15) ?
C2 O2 K1 . 5_665 154.98(16) ?
K1 O2 K1 . 5_665 98.80(6) ?
O1 C1 C2 . . 113.05(19) ?
O1 C1 K1 . 7 55.63(9) ?
C2 C1 K1 . 7 115.16(14) ?
O1 C1 H1A . . 109.0 ?
C2 C1 H1A . . 109.0 ?
O1 C1 H1B . . 109.0 ?
C2 C1 H1B . . 109.0 ?
H1A C1 H1B . . 107.8 ?
O2 C2 C1 . . 111.45(15) ?
O2 C2 C1 . 6_565 111.45(15) ?
C1 C2 C1 . 6_565 113.5(2) ?
O2 C2 H2 . . 106.7 ?
C1 C2 H2 . . 106.7 ?
C1 C2 H2 6_565 . 106.7 ?

loop_
_geom_bond_atom_site_label_1
_geom_bond_atom_site_label_2
_geom_bond_site_symmetry_2
_geom_bond_distance
_geom_bond_publ_flag
K1 O2 . 2.690(2) y
O1 C1 . 1.421(3) ?
O1 H1 . 0.84(3) ?
O2 C2 . 1.411(4) ?
C1 C2 . 1.523(3) ?
C1 H1A . 0.9900 ?
C1 H1B . 0.9900 ?
C2 C1 6_565 1.523(3) ?
C2 H2 . 1.0000 ?

loop_
_geom_contact_atom_site_label_1
_geom_contact_atom_site_label_2
_geom_contact_distance
_geom_contact_site_symmetry_1
_geom_contact_site_symmetry_2
_geom_contact_publ_flag
K1 O1 2.7726(16) . . y
K1 O1 2.7726(16) . 6_565 y
K1 O1 2.8160(15) . 2_555 y
K1 O1 2.8160(15) . 5_565 y
K1 O1 2.8576(15) . 4_555 y
K1 O1 2.8576(15) . 7_555 y
K1 O2 3.211(2) . 2_655 n
K1 O2 3.9176(8) . 4_555 n
K1 O2 3.9176(8) . 4_545 n
K1 O1 4.0451(16) . 3_555 n
K1 O1 4.0451(16) . 8_555 n
O1 K1 2.8160(15) . 5_565 ?
O1 K1 2.8576(15) . 7_555 ?
O2 K1 3.211(2) . 5_665 ?

loop_
_geom_hbond_atom_site_label_D
_geom_hbond_atom_site_label_H
_geom_hbond_atom_site_label_A
_geom_hbond_site_symmetry_A
_geom_hbond_distance_DH
_geom_hbond_distance_HA
_geom_hbond_distance_DA
_geom_hbond_angle_DHA
_geom_hbond_publ_flag
O1 H1 O2 3_445 0.84(3) 1.68(3) 2.5229(19) 177(3) y

loop_
_geom_torsion_atom_site_label_1
_geom_torsion_atom_site_label_2
_geom_torsion_atom_site_label_3
_geom_torsion_atom_site_label_4
_geom_torsion_site_symmetry_1
_geom_torsion_site_symmetry_2
_geom_torsion_site_symmetry_3
_geom_torsion_site_symmetry_4
_geom_torsion
_geom_torsion_publ_flag
O2 K1 O1 C1 . . . . 10.85(12) ?
O1 K1 O1 C1 6_565 . . . -60.15(13) ?
O1 K1 O1 C1 2 . . . -177.64(12) ?
O1 K1 O1 C1 5_565 . . . -121.60(13) ?
O1 K1 O1 C1 4 . . . -11.93(18) ?
O1 K1 O1 C1 7 . . . 99.22(12) ?
O2 K1 O1 C1 2_655 . . . 61.77(13) ?
O2 K1 O1 K1 . . . 5_565 132.45(5) ?
O1 K1 O1 K1 6_565 . . 5_565 61.45(4) ?
O1 K1 O1 K1 2 . . 5_565 -56.04(5) ?
O1 K1 O1 K1 5_565 . . 5_565 0.0 ?
O1 K1 O1 K1 4 . . 5_565 109.68(7) ?
O1 K1 O1 K1 7 . . 5_565 -139.18(5) ?
O2 K1 O1 K1 2_655 . . 5_565 -176.63(4) ?
O2 K1 O1 K1 . . . 7 -88.36(4) ?
O1 K1 O1 K1 6_565 . . 7 -159.37(2) ?
O1 K1 O1 K1 2 . . 7 83.14(3) ?
O1 K1 O1 K1 5_565 . . 7 139.18(5) ?
O1 K1 O1 K1 4 . . 7 -111.14(11) ?
O1 K1 O1 K1 7 . . 7 0.0 ?
O2 K1 O1 K1 2_655 . . 7 -37.45(6) ?
O1 K1 O2 C2 6_565 . . . 37.49(4) ?
O1 K1 O2 C2 . . . . -37.49(4) ?
O1 K1 O2 C2 2 . . . -48.91(6) ?
O1 K1 O2 C2 5_565 . . . 48.91(6) ?
O1 K1 O2 C2 4 . . . 132.00(3) ?
O1 K1 O2 C2 7 . . . -132.00(3) ?
O2 K1 O2 C2 2_655 . . . 180.0 ?
K1 K1 O2 C2 5_565 . . . 0.0 ?
C1 K1 O2 C2 7 . . . -130.44(4) ?
C1 K1 O2 C2 4 . . . 130.44(4) ?
O1 K1 O2 K1 6_565 . . 5_665 -142.51(4) ?
O1 K1 O2 K1 . . . 5_665 142.51(4) ?
O1 K1 O2 K1 2 . . 5_665 131.09(6) ?
O1 K1 O2 K1 5_565 . . 5_665 -131.09(6) ?
O1 K1 O2 K1 4 . . 5_665 -48.00(3) ?
O1 K1 O2 K1 7 . . 5_665 48.00(3) ?
O2 K1 O2 K1 2_655 . . 5_665 0.0 ?
K1 O1 C1 C2 . . . . 15.8(2) ?
K1 O1 C1 C2 5_565 . . . -70.6(2) ?
K1 O1 C1 C2 7 . . . 105.59(16) ?
K1 O1 C1 K1 . . . 7 -89.79(8) ?
K1 O1 C1 K1 5_565 . . 7 -176.23(14) ?
K1 O2 C2 C1 . . . . 63.95(18) ?
K1 O2 C2 C1 5_665 . . . -116.05(18) ?
K1 O2 C2 C1 . . . 6_565 -63.95(18) ?
K1 O2 C2 C1 5_665 . . 6_565 116.05(18) ?
K1 O2 C2 K1 5_665 . . . 180.0 ?
O1 C1 C2 O2 . . . . -55.6(2) ?
O1 C1 C2 C1 . . . 6_565 71.2(3) ?
